data_4113939
loop_
_publ_author_name
'Patrick M. Woodward'
'Emmanuelle Suard'
'Pavel Karen'

_publ_section_title
;
 Structural Tuning of Charge, Orbital, and Spin Ordering in Double-Cell
 Perovskite Series between NdBaFe2O5 and HoBaFe2O5
;
_journal_name_full 'Journal of the American Chemical Society'
_journal_page_first 8889
_journal_page_last 8899
_journal_paper_doi 10.1021/ja034813+
_journal_volume 125
_journal_year 2003
_chemical_formula_sum 'Ba Fe2 Nd O5'
_space_group_IT_number 47
_symmetry_cell_setting orthorhombic
_symmetry_space_group_name_Hall '-P 2 2'
_symmetry_space_group_name_H-M 'P m m m'
_cell_angle_alpha 90.0
_cell_angle_beta 90.0
_cell_angle_gamma 90.0
_cell_formula_units_Z 1
_cell_length_a 3.97431(4)
_cell_length_b 3.96949(4)
_cell_length_c 7.66813(5)
_cell_volume 120.9723(19)
_pd_block_id |PHASE_1||
_pd_phase_name NdBaFe2O5
_cod_data_source_file ja0348132Bsi20030304_041321_24.cif
_cod_data_source_block ND_450K_phase_1
_cod_original_formula_sum 'Nd Ba Fe2 O5'
_cod_database_code 4113939

loop_
_symmetry_equiv_pos_as_xyz
+x,+y,+z
-x,+y,+z
+x,-y,+z
-x,-y,+z
-x,-y,-z
+x,-y,-z
-x,+y,-z
+x,+y,-z

loop_
_atom_site_aniso_label
_atom_site_aniso_U_11
_atom_site_aniso_U_12
_atom_site_aniso_U_13
_atom_site_aniso_U_22
_atom_site_aniso_U_23
_atom_site_aniso_U_33
O1 0.0075(7) 0.0 0 0.0188(16) 0.0 0.0174(16)
O2 0.0162(34) 0.0 0 0.0120(10) 0.0 0.0090(11)
O3 0.0228(34) 0.0 0 0.0100(11) 0.0 0.0098(10)

loop_
_atom_site_label
_atom_site_fract_x
_atom_site_fract_y
_atom_site_fract_z
_atom_site_occupancy
_atom_site_thermal_displace_type
_atom_site_U_iso_or_equiv
_atom_site_symmetry_multiplicity
Nd 0.0 0.0 0.5 1.0 Uiso 0.00756(24) 1
Ba 0.0 0.0 0.0 1.0 Uiso 0.01215(34) 1
Fe 0.5 0.5 0.25780(9) 1.0 Uiso 0.00937(16) 2
O1 0.5 0.5 0.0 1.0 Uani 0.01456 1
O2 0.5 0.0 0.3048(6) 1.0 Uani 0.0124 2
O3 0.0 0.5 0.3047(6) 1.0 Uani 0.01421 2

loop_
_atom_type_symbol
_atom_type_number_in_cell
ND 1.0
BA 1.0
FE 2.0
O 5.0
